data_2205792
loop_
_publ_author_name
'Wen, Li-Rong'
'Ke, Zi-Qin'
'Li, Ming'
'Guo, Wei-Si'

_publ_section_title 3-(1,5-Dimethylpyrazol-4-yl)-4-phenyl-1<i>H</i>-1,2,4-triazole-5(4<i>H</i>)-thione
_journal_issue 5
_journal_name_full 'Acta Crystallographica Section E'
_journal_page_first o1436
_journal_page_last o1438
_journal_paper_doi 10.1107/S1600536805011748
_journal_volume 61
_journal_year 2005
_chemical_formula_moiety 'C13 H13 N5 S'
_chemical_formula_sum 'C13 H13 N5 S'
_chemical_formula_weight 271.35
_chemical_name_systematic
;
4-Phenyl-5-(1',5'-dimethyl-4'-pyrazolyl)-1,2,4-triazol-3-thione
;
_space_group_IT_number 11
_symmetry_cell_setting monoclinic
_symmetry_space_group_name_Hall '-P 2yb'
_symmetry_space_group_name_H-M 'P 1 21/m 1'
_atom_sites_solution_hydrogens geom
_atom_sites_solution_primary direct
_atom_sites_solution_secondary difmap
_cell_angle_alpha 90.00
_cell_angle_beta 96.879(12)
_cell_angle_gamma 90.00
_cell_formula_units_Z 2
_cell_length_a 8.363(7)
_cell_length_b 6.898(6)
_cell_length_c 11.524(10)
_cell_measurement_reflns_used 912
_cell_measurement_temperature 293(2)
_cell_measurement_theta_max 23.00
_cell_measurement_theta_min 2.45
_cell_volume 660.0(10)
_computing_cell_refinement 'SAINT (Bruker, 1999)'
_computing_data_collection 'SMART (Bruker, 1998)'
_computing_data_reduction SAINT
_computing_molecular_graphics 'SHELXTL (Bruker, 1999)'
_computing_publication_material SHELXTL
_computing_structure_refinement 'SHELXL97 (Sheldrick, 1997)'
_computing_structure_solution 'SHELXS97 (Sheldrick, 1997)'
_diffrn_ambient_temperature 293(2)
_diffrn_measured_fraction_theta_full 0.999
_diffrn_measured_fraction_theta_max 0.999
_diffrn_measurement_device_type 'APEXII CCD area-detector'
_diffrn_measurement_method '\f and \w scans'
_diffrn_radiation_monochromator graphite
_diffrn_radiation_source 'fine-focus sealed tube'
_diffrn_radiation_type MoK\a
_diffrn_radiation_wavelength 0.71073
_diffrn_reflns_av_R_equivalents 0.0244
_diffrn_reflns_av_sigmaI/netI 0.0468
_diffrn_reflns_limit_h_max 9
_diffrn_reflns_limit_h_min -8
_diffrn_reflns_limit_k_max 8
_diffrn_reflns_limit_k_min -8
_diffrn_reflns_limit_l_max 13
_diffrn_reflns_limit_l_min -13
_diffrn_reflns_number 3602
_diffrn_reflns_theta_full 25.01
_diffrn_reflns_theta_max 25.01
_diffrn_reflns_theta_min 1.78
_diffrn_standards_interval_time 0
_diffrn_standards_number 0
_exptl_absorpt_coefficient_mu 0.239
_exptl_absorpt_correction_T_max 0.962
_exptl_absorpt_correction_T_min 0.933
_exptl_absorpt_correction_type multi-scan
_exptl_absorpt_process_details '(SADABS; Sheldrick, 1996)'
_exptl_crystal_colour colourless
_exptl_crystal_density_diffrn 1.365
_exptl_crystal_density_meas 1.365
_exptl_crystal_density_method 'not measured'
_exptl_crystal_description block
_exptl_crystal_F_000 284
_exptl_crystal_size_max 0.32
_exptl_crystal_size_mid 0.24
_exptl_crystal_size_min 0.16
_refine_diff_density_max 0.175
_refine_diff_density_min -0.188
_refine_ls_extinction_method none
_refine_ls_goodness_of_fit_ref 1.066
_refine_ls_hydrogen_treatment constr
_refine_ls_matrix_type full
_refine_ls_number_parameters 111
_refine_ls_number_reflns 1266
_refine_ls_number_restraints 1
_refine_ls_restrained_S_all 1.081
_refine_ls_R_factor_all 0.0509
_refine_ls_R_factor_gt 0.0368
_refine_ls_shift/su_max 0.000
_refine_ls_shift/su_mean 0.000
_refine_ls_structure_factor_coef Fsqd
_refine_ls_weighting_details 'calc w = 1/[\s^2^(Fo^2^)+(0.0610P)^2^+0.1990P] where P = (Fo^2^+2Fc^2^)/3'
_refine_ls_weighting_scheme calc
_refine_ls_wR_factor_gt 0.0922
_refine_ls_wR_factor_ref 0.1002
_reflns_number_gt 972
_reflns_number_total 1266
_reflns_threshold_expression I>2\s(I)
_cod_data_source_file rz6065.cif
_cod_data_source_block I
_cod_depositor_comments
;
The following automatic conversions were performed:
'_symmetry_cell_setting' value 'Monoclinic' changed to 'monoclinic'
according to '/home/saulius/struct/CIF-dictionaries/cif_core.dic'
dictionary named 'cif_core.dic' version 2.4.1 from 2010-06-29.

Automatic conversion script
Id: cif_fix_enum 1527 2010-12-29 10:47:43Z saulius 

The following automatic conversions were performed:

'_symmetry_cell_setting' value 'Monoclinic' changed to 'monoclinic'
according to /home/saulius/struct/CIF-dictionaries/cif_core.dic
dictionary named 'cif_core.dic' version 2.4.1 from 2010-06-29.

Automatic conversion script
Id: cif_fix_values 1715 2011-07-08 13:25:40Z adriana 
;
_cod_original_sg_symbol_H-M 'P 21/m'
_cod_database_code 2205792
_cod_database_fobs_code 2205792

loop_
_symmetry_equiv_pos_as_xyz
'x, y, z'
'-x, y+1/2, -z'
'-x, -y, -z'
'x, -y-1/2, z'

loop_
_atom_site_label
_atom_site_fract_x
_atom_site_fract_y
_atom_site_fract_z
_atom_site_U_iso_or_equiv
_atom_site_adp_type
_atom_site_calc_flag
_atom_site_refinement_flags
_atom_site_occupancy
_atom_site_type_symbol
S1 0.82621(9) 0.2500 0.82128(7) 0.0617(3) Uani d S 1 S
N1 0.5240(2) 0.2500 0.69768(18) 0.0412(5) Uani d S 1 N
N2 0.7149(2) 0.2500 0.59366(19) 0.0475(6) Uani d SD 1 N
H2A 0.8100 0.2500 0.5723 0.057 Uiso calc SRD 1 H
N3 0.5784(2) 0.2500 0.51587(19) 0.0457(6) Uani d S 1 N
N4 0.0723(2) 0.2500 0.41574(19) 0.0461(6) Uani d S 1 N
N5 0.0240(2) 0.2500 0.5226(2) 0.0528(6) Uani d S 1 N
C1 0.2514(5) 0.2500 0.9768(3) 0.1056(19) Uani d S 1 C
H1 0.1876 0.2500 1.0376 0.127 Uiso calc SR 1 H
C2 0.2979(3) 0.0800(6) 0.9325(2) 0.1045(12) Uani d . 1 C
H2 0.2669 -0.0364 0.9638 0.125 Uiso calc R 1 H
C3 0.3908(3) 0.0780(4) 0.8413(2) 0.0764(8) Uani d . 1 C
H3 0.4229 -0.0387 0.8109 0.092 Uiso calc R 1 H
C4 0.4346(3) 0.2500 0.7966(2) 0.0482(7) Uani d S 1 C
C5 0.6891(3) 0.2500 0.7043(2) 0.0437(6) Uani d S 1 C
C6 0.4627(3) 0.2500 0.5816(2) 0.0379(6) Uani d S 1 C
C7 0.2931(3) 0.2500 0.5367(2) 0.0384(6) Uani d S 1 C
C8 0.2331(3) 0.2500 0.4198(2) 0.0406(6) Uani d S 1 C
C9 0.3131(3) 0.2500 0.3126(2) 0.0577(8) Uani d S 1 C
H9A 0.2561 0.3347 0.2559 0.087 Uiso calc PR 0.50 H
H9B 0.3132 0.1209 0.2816 0.087 Uiso calc PR 0.50 H
H9C 0.4220 0.2944 0.3306 0.087 Uiso calc PR 0.50 H
C10 -0.0449(4) 0.2500 0.3131(3) 0.0684(9) Uani d S 1 C
H10A -0.1484 0.2142 0.3345 0.103 Uiso calc PR 0.50 H
H10B -0.0132 0.1586 0.2574 0.103 Uiso calc PR 0.50 H
H10C -0.0512 0.3772 0.2791 0.103 Uiso calc PR 0.50 H
C11 0.1563(3) 0.2500 0.5958(2) 0.0484(7) Uani d S 1 C
H11 0.1591 0.2500 0.6767 0.058 Uiso calc SR 1 H

loop_
_atom_site_aniso_label
_atom_site_aniso_U_11
_atom_site_aniso_U_22
_atom_site_aniso_U_33
_atom_site_aniso_U_12
_atom_site_aniso_U_13
_atom_site_aniso_U_23
S1 0.0348(4) 0.0924(6) 0.0559(5) 0.000 -0.0032(3) 0.000
N1 0.0250(10) 0.0575(14) 0.0417(12) 0.000 0.0060(9) 0.000
N2 0.0206(10) 0.0671(16) 0.0559(15) 0.000 0.0088(9) 0.000
N3 0.0255(11) 0.0671(15) 0.0455(13) 0.000 0.0091(9) 0.000
N4 0.0292(11) 0.0624(15) 0.0460(13) 0.000 0.0019(9) 0.000
N5 0.0274(11) 0.0792(17) 0.0528(15) 0.000 0.0092(10) 0.000
C1 0.051(2) 0.229(6) 0.039(2) 0.000 0.0121(16) 0.000
C2 0.0675(17) 0.172(4) 0.0779(19) 0.0075(19) 0.0263(15) 0.057(2)
C3 0.0595(14) 0.098(2) 0.0750(16) 0.0113(13) 0.0239(12) 0.0303(14)
C4 0.0260(13) 0.079(2) 0.0398(15) 0.000 0.0028(10) 0.000
C5 0.0279(13) 0.0525(16) 0.0514(16) 0.000 0.0077(11) 0.000
C6 0.0271(12) 0.0447(15) 0.0430(15) 0.000 0.0094(10) 0.000
C7 0.0264(12) 0.0448(15) 0.0450(15) 0.000 0.0083(10) 0.000
C8 0.0305(13) 0.0455(15) 0.0465(16) 0.000 0.0075(11) 0.000
C9 0.0482(17) 0.078(2) 0.0480(17) 0.000 0.0123(13) 0.000
C10 0.0413(16) 0.101(3) 0.058(2) 0.000 -0.0108(13) 0.000
C11 0.0277(13) 0.075(2) 0.0432(15) 0.000 0.0086(11) 0.000

loop_
_atom_type_symbol
_atom_type_description
_atom_type_scat_dispersion_real
_atom_type_scat_dispersion_imag
_atom_type_scat_source
C C 0.0033 0.0016 'International Tables Vol C Tables 4.2.6.8 and 6.1.1.4'
H H 0.0000 0.0000 'International Tables Vol C Tables 4.2.6.8 and 6.1.1.4'
N N 0.0061 0.0033 'International Tables Vol C Tables 4.2.6.8 and 6.1.1.4'
S S 0.1246 0.1234 'International Tables Vol C Tables 4.2.6.8 and 6.1.1.4'

loop_
_geom_angle_atom_site_label_1
_geom_angle_atom_site_label_2
_geom_angle_atom_site_label_3
_geom_angle_site_symmetry_1
_geom_angle_site_symmetry_3
_geom_angle
_geom_angle_publ_flag
C5 N1 C6 . . 108.0(2) yes
C5 N1 C4 . . 124.8(2) ?
C6 N1 C4 . . 127.2(2) ?
C5 N2 N3 . . 114.5(2) yes
C5 N2 H2A . . 122.8 ?
N3 N2 H2A . . 122.8 ?
C6 N3 N2 . . 103.9(2) yes
C8 N4 N5 . . 112.3(2) yes
C8 N4 C10 . . 127.5(2) ?
N5 N4 C10 . . 120.2(2) ?
C11 N5 N4 . . 105.5(2) yes
C2 C1 C2 4_565 . 119.9(3) ?
C2 C1 H1 4_565 . 120.1 ?
C2 C1 H1 . . 120.1 ?
C1 C2 C3 . . 120.6(3) ?
C1 C2 H2 . . 119.7 ?
C3 C2 H2 . . 119.7 ?
C4 C3 C2 . . 118.7(3) ?
C4 C3 H3 . . 120.6 ?
C2 C3 H3 . . 120.6 ?
C3 C4 C3 . 4_565 121.3(3) ?
C3 C4 N1 . . 119.31(14) ?
C3 C4 N1 4_565 . 119.31(14) ?
N2 C5 N1 . . 103.1(2) yes
N2 C5 S1 . . 127.38(19) yes
N1 C5 S1 . . 129.5(2) yes
N3 C6 N1 . . 110.5(2) yes
N3 C6 C7 . . 123.9(2) ?
N1 C6 C7 . . 125.6(2) ?
C8 C7 C11 . . 104.6(2) yes
C8 C7 C6 . . 125.0(2) ?
C11 C7 C6 . . 130.4(3) ?
N4 C8 C7 . . 106.3(2) yes
N4 C8 C9 . . 121.7(2) ?
C7 C8 C9 . . 132.1(2) ?
C8 C9 H9A . . 109.5 ?
C8 C9 H9B . . 109.5 ?
H9A C9 H9B . . 109.5 ?
C8 C9 H9C . . 109.5 ?
H9A C9 H9C . . 109.5 ?
H9B C9 H9C . . 109.5 ?
N4 C10 H10A . . 109.5 ?
N4 C10 H10B . . 109.5 ?
H10A C10 H10B . . 109.5 ?
N4 C10 H10C . . 109.5 ?
H10A C10 H10C . . 109.5 ?
H10B C10 H10C . . 109.5 ?
N5 C11 C7 . . 111.4(3) yes
N5 C11 H11 . . 124.3 .
C7 C11 H11 . . 124.3 .

loop_
_geom_bond_atom_site_label_1
_geom_bond_atom_site_label_2
_geom_bond_site_symmetry_2
_geom_bond_distance
_geom_bond_publ_flag
S1 C5 . 1.662(3) yes
N1 C5 . 1.373(3) yes
N1 C6 . 1.374(3) yes
N1 C4 . 1.437(3) ?
N2 C5 . 1.319(3) yes
N2 N3 . 1.364(3) ?
N2 H2A . 0.8600 ?
N3 C6 . 1.298(3) yes
N4 C8 . 1.340(4) yes
N4 N5 . 1.341(3) ?
N4 C10 . 1.443(4) ?
N5 C11 . 1.308(3) yes
C1 C2 4_565 1.355(4) ?
C1 C2 . 1.355(4) ?
C1 H1 . 0.9300 ?
C2 C3 . 1.379(3) ?
C2 H2 . 0.9300 ?
C3 C4 . 1.361(3) ?
C3 H3 . 0.9300 ?
C4 C3 4_565 1.361(3) ?
C6 C7 . 1.450(4) yes
C7 C8 . 1.381(4) yes
C7 C11 . 1.399(3) yes
C8 C9 . 1.473(4) ?
C9 H9A . 0.9600 ?
C9 H9B . 0.9600 ?
C9 H9C . 0.9600 ?
C10 H10A . 0.9600 ?
C10 H10B . 0.9600 ?
C10 H10C . 0.9600 ?
C11 H11 . 0.9300 ?

loop_
_geom_hbond_atom_site_label_D
_geom_hbond_atom_site_label_H
_geom_hbond_atom_site_label_A
_geom_hbond_site_symmetry_A
_geom_hbond_distance_DH
_geom_hbond_distance_HA
_geom_hbond_distance_DA
_geom_hbond_angle_DHA
_geom_hbond_publ_flag
N2 H2A N5 1_655 0.86 1.94 2.803(2) 179.5 yes

loop_
_geom_torsion_atom_site_label_1
_geom_torsion_atom_site_label_2
_geom_torsion_atom_site_label_3
_geom_torsion_atom_site_label_4
_geom_torsion_site_symmetry_1
_geom_torsion_site_symmetry_4
_geom_torsion
C5 N2 N3 C6 . . 0.0
C8 N4 N5 C11 . . 0.0
C10 N4 N5 C11 . . 180.0
C2 C1 C2 C3 4_565 . -0.8(6)
C1 C2 C3 C4 . . -0.1(5)
C2 C3 C4 C3 . 4_565 1.1(5)
C2 C3 C4 N1 . . -176.7(2)
C5 N1 C4 C3 . 4_565 91.1(2)
C6 N1 C4 C3 . 4_565 -88.9(2)
C5 N1 C4 C3 . . -91.1(2)
C6 N1 C4 C3 . . 88.9(2)
N3 N2 C5 N1 . . 0.0
N3 N2 C5 S1 . . 180.0
C6 N1 C5 N2 . . 0.0
C4 N1 C5 N2 . . 180.0
C6 N1 C5 S1 . . 180.0
C4 N1 C5 S1 . . 0.0
N2 N3 C6 N1 . . 0.0
N2 N3 C6 C7 . . 180.0
C5 N1 C6 N3 . . 0.0
C4 N1 C6 N3 . . 180.0
C5 N1 C6 C7 . . 180.0
C4 N1 C6 C7 . . 0.0
N3 C6 C7 C8 . . 0.0
N1 C6 C7 C8 . . 180.0
N3 C6 C7 C11 . . 180.0
N1 C6 C7 C11 . . 0.0
N5 N4 C8 C7 . . 0.0
C10 N4 C8 C7 . . 180.0
N5 N4 C8 C9 . . 180.0
C10 N4 C8 C9 . . 0.0
C11 C7 C8 N4 . . 0.0
C6 C7 C8 N4 . . 180.0
C11 C7 C8 C9 . . 180.0
C6 C7 C8 C9 . . 0.0
N4 N5 C11 C7 . . 0.0
C8 C7 C11 N5 . . 0.0
C6 C7 C11 N5 . . 180.0
